data_2217331
loop_
_publ_author_name
'Moody, LaMaryet'
'Balof, Shawna'
'Smith, Shanika'
'Rambaran, Varma H.'
'VanDerveer, Don'
'Holder, Alvin A.'

_publ_section_title
;Tetra-\m-aqua-octaaquabis(\m-4-chloropyridine-2,6-dicarboxylato)bis(4-chloropyridine-2,6-dicarboxylato)tricobalt(II)disodium(I)
 bis[triaquabis(4-chloropyridine-2,6-dicarboxylato)cobalt(II)] hexahydrate
;
_journal_coeditor_code SU2035
_journal_issue 1
_journal_name_full 'Acta Crystallographica Section E'
_journal_page_first m262
_journal_page_last m263
_journal_paper_doi 10.1107/S1600536807067141
_journal_volume 64
_journal_year 2008
_chemical_formula_iupac
;
[Co3 Na2 (C7 H2 Cl N O4)4 (H2 O)12] [Co (C7 H2 Cl N O4) (H2 O)3]2, 6H2 O
;
_chemical_formula_moiety 'C28 H32 Cl4 Co3 N4 Na2 O28, 2(C7 H8 Cl Co N O7), 6(H2 O)'
_chemical_formula_sum 'C42 H60 Cl6 Co5 N6 Na2 O48'
_chemical_formula_weight 1970.29
_chemical_name_systematic
;
tetra-\m-aqua-octaaquabis(\m-4-chloropyridine-2,6-dicarboxylato)bis(4-
chloropyridine-2,6-dicarboxylato)tricobalt(III)disodium(I)
bis[triaquabis(4-chloropyridine-2,6-dicarboxylato)cobalt(II)] hexahydrate
;
_space_group_IT_number 2
_symmetry_cell_setting triclinic
_symmetry_space_group_name_Hall '-P 1'
_symmetry_space_group_name_H-M 'P -1'
_atom_sites_solution_hydrogens geom
_atom_sites_solution_primary direct
_atom_sites_solution_secondary difmap
_audit_creation_method SHELXL-97
_cell_angle_alpha 62.54(3)
_cell_angle_beta 83.32(3)
_cell_angle_gamma 80.19(3)
_cell_formula_units_Z 1
_cell_length_a 9.1539(18)
_cell_length_b 14.475(3)
_cell_length_c 15.476(3)
_cell_measurement_reflns_used 5409
_cell_measurement_temperature 153(2)
_cell_measurement_theta_max 26.3607
_cell_measurement_theta_min 3.6658
_cell_volume 1791.3(8)
_computing_cell_refinement 'CrystalClear (Rigaku/MSC, 2006)'
_computing_data_collection 'CrystalClear (Rigaku/MSC, 2006)'
_computing_data_reduction 'CrystalClear (Rigaku/MSC, 2006)'
_computing_molecular_graphics 'SHELXTL (Bruker, 2000)'
_computing_publication_material 'SHELXTL (Bruker, 2000)'
_computing_structure_refinement 'SHELXTL (Bruker, 2000)'
_computing_structure_solution 'SHELXTL (Bruker, 2000)'
_diffrn_ambient_temperature 153(2)
_diffrn_detector_area_resol_mean 14.6306
_diffrn_measured_fraction_theta_full 0.984
_diffrn_measured_fraction_theta_max 0.984
_diffrn_measurement_device
;
Rigaku Mercury CCD
;
_diffrn_measurement_method omega
_diffrn_radiation_monochromator 'Graphite Monochromator'
_diffrn_radiation_source 'Sealed Tube'
_diffrn_radiation_type MoK\a
_diffrn_radiation_wavelength 0.71073
_diffrn_reflns_av_R_equivalents 0.0240
_diffrn_reflns_av_sigmaI/netI 0.0471
_diffrn_reflns_limit_h_max 11
_diffrn_reflns_limit_h_min -11
_diffrn_reflns_limit_k_max 17
_diffrn_reflns_limit_k_min -15
_diffrn_reflns_limit_l_max 18
_diffrn_reflns_limit_l_min -16
_diffrn_reflns_number 12735
_diffrn_reflns_reduction_process 'Lp corrections applied'
_diffrn_reflns_theta_full 25.45
_diffrn_reflns_theta_max 25.45
_diffrn_reflns_theta_min 3.20
_diffrn_standards_decay_% 0
_diffrn_standards_number 0
_exptl_absorpt_coefficient_mu 1.482
_exptl_absorpt_correction_T_max 0.8540
_exptl_absorpt_correction_T_min 0.6327
_exptl_absorpt_correction_type multi-scan
_exptl_absorpt_process_details '(REQAB; Rigaku/MSC 2006)'
_exptl_crystal_colour purple
_exptl_crystal_density_diffrn 1.826
_exptl_crystal_density_method 'not measured'
_exptl_crystal_description rod
_exptl_crystal_F_000 997
_exptl_crystal_size_max 0.34
_exptl_crystal_size_mid 0.19
_exptl_crystal_size_min 0.11
_refine_diff_density_max 0.576
_refine_diff_density_min -0.383
_refine_ls_extinction_method none
_refine_ls_goodness_of_fit_ref 1.041
_refine_ls_hydrogen_treatment mixed
_refine_ls_matrix_type full
_refine_ls_number_parameters 583
_refine_ls_number_reflns 6520
_refine_ls_number_restraints 24
_refine_ls_restrained_S_all 1.041
_refine_ls_R_factor_all 0.0510
_refine_ls_R_factor_gt 0.0337
_refine_ls_shift/su_max 0.001
_refine_ls_shift/su_mean <0.001
_refine_ls_structure_factor_coef Fsqd
_refine_ls_weighting_details 'calc w=1/[\s^2^(Fo^2^)+(0.0467P)^2^+0.1717P] where P=(Fo^2^+2Fc^2^)/3'
_refine_ls_weighting_scheme calc
_refine_ls_wR_factor_gt 0.0765
_refine_ls_wR_factor_ref 0.0856
_reflns_number_gt 5060
_reflns_number_total 6520
_reflns_threshold_expression I>2\s(I)
_cod_data_source_file su2035.cif
_cod_data_source_block I
_cod_original_cell_volume 1791.4(6)
_cod_database_code 2217331
_cod_database_fobs_code 2217331

loop_
_symmetry_equiv_pos_as_xyz
'x, y, z'
'-x, -y, -z'

loop_
_atom_site_type_symbol
_atom_site_label
_atom_site_fract_x
_atom_site_fract_y
_atom_site_fract_z
_atom_site_U_iso_or_equiv
_atom_site_adp_type
_atom_site_calc_flag
_atom_site_refinement_flags
_atom_site_occupancy
Co Co1 0.27302(4) 0.83775(3) 0.19235(3) 0.01340(10) Uani d . 1
Cl Cl1 0.34541(10) 0.46841(7) 0.63440(6) 0.0316(2) Uani d . 1
Cl Cl2 0.21294(9) 1.22256(6) -0.24098(6) 0.02708(19) Uani d . 1
N N1 0.3011(3) 0.71984(18) 0.32895(18) 0.0138(5) Uani d . 1
N N2 0.2483(3) 0.95501(18) 0.05598(18) 0.0138(5) Uani d . 1
O O1 0.1696(2) 0.71166(16) 0.19327(16) 0.0188(5) Uani d . 1
O O2 0.3910(2) 0.90072(16) 0.26077(16) 0.0186(5) Uani d . 1
O O3 0.1353(2) 0.54304(16) 0.28689(17) 0.0220(5) Uani d . 1
O O4 0.4945(2) 0.86338(17) 0.39863(16) 0.0230(5) Uani d . 1
O O5 0.0749(2) 0.93466(16) 0.20562(16) 0.0194(5) Uani d . 1
O O6 0.4625(2) 0.80119(15) 0.11290(15) 0.0169(4) Uani d . 1
O O7 -0.0654(2) 1.08848(16) 0.12304(16) 0.0203(5) Uani d . 1
O O8 0.5652(2) 0.85418(16) -0.03851(16) 0.0210(5) Uani d . 1
C C1 0.1770(3) 0.6265(2) 0.2730(2) 0.0163(6) Uani d . 1
C C2 0.2456(3) 0.6301(2) 0.3554(2) 0.0165(6) Uani d . 1
C C3 0.2570(4) 0.5501(2) 0.4498(2) 0.0212(7) Uani d . 1
H H3 0.2162 0.4861 0.4693 0.025 Uiso calc R 1
C C4 0.3296(3) 0.5654(2) 0.5155(2) 0.0203(7) Uani d . 1
C C5 0.3905(3) 0.6572(2) 0.4871(2) 0.0185(7) Uani d . 1
H H5 0.4434 0.6669 0.5317 0.022 Uiso calc R 1
C C6 0.3722(3) 0.7337(2) 0.3927(2) 0.0151(6) Uani d . 1
C C7 0.4242(3) 0.8415(2) 0.3475(2) 0.0156(6) Uani d . 1
C C8 0.0404(3) 1.0182(2) 0.1294(2) 0.0151(6) Uani d . 1
C C9 0.1373(3) 1.0341(2) 0.0390(2) 0.0143(6) Uani d . 1
C C10 0.1218(3) 1.1194(2) -0.0532(2) 0.0159(6) Uani d . 1
H H10 0.0435 1.1768 -0.0658 0.019 Uiso calc R 1
C C11 0.2245(3) 1.1174(2) -0.1258(2) 0.0165(6) Uani d . 1
C C12 0.3385(3) 1.0352(2) -0.1082(2) 0.0165(6) Uani d . 1
H H12 0.4085 1.0340 -0.1590 0.020 Uiso calc R 1
C C13 0.3468(3) 0.9550(2) -0.0140(2) 0.0144(6) Uani d . 1
C C14 0.4697(3) 0.8627(2) 0.0210(2) 0.0153(6) Uani d . 1
Co Co3 0.67155(4) 0.11941(3) 0.36043(3) 0.01259(10) Uani d . 1
Cl Cl3 1.12718(10) 0.29703(7) 0.52031(6) 0.0343(2) Uani d . 1
N N3 0.8057(2) 0.17914(18) 0.41349(18) 0.0125(5) Uani d . 1
O O9 0.7150(2) -0.00397(15) 0.50786(15) 0.0156(4) Uani d . 1
O O10 0.6749(2) 0.27965(16) 0.24966(15) 0.0164(4) Uani d . 1
O O11 0.8694(2) -0.05463(16) 0.62997(16) 0.0185(5) Uani d . 1
O O12 0.8157(2) 0.41056(16) 0.19307(16) 0.0195(5) Uani d . 1
O O13 0.4629(2) 0.16346(16) 0.42191(16) 0.0165(4) Uani d D 1
H H13A 0.395(3) 0.124(2) 0.432(3) 0.025 Uiso d D 1
H H13B 0.477(4) 0.159(3) 0.4786(17) 0.025 Uiso d D 1
O O14 0.8596(2) 0.06266(18) 0.30523(17) 0.0208(5) Uani d D 1
H H14A 0.950(2) 0.061(3) 0.320(3) 0.031 Uiso d D 1
H H14B 0.870(4) 0.074(3) 0.2449(16) 0.031 Uiso d D 1
O O15 0.5546(2) 0.06640(18) 0.29292(17) 0.0225(5) Uani d D 1
H H15A 0.477(3) 0.103(3) 0.263(3) 0.034 Uiso d D 1
H H15B 0.538(4) 0.0025(17) 0.326(3) 0.034 Uiso d D 1
C C15 0.8112(3) 0.0107(2) 0.5519(2) 0.0144(6) Uani d . 1
C C16 0.8614(3) 0.1193(2) 0.5014(2) 0.0135(6) Uani d . 1
C C17 0.9592(3) 0.1542(2) 0.5388(2) 0.0177(6) Uani d . 1
H H17 0.9956 0.1127 0.6031 0.021 Uiso calc R 1
C C18 1.0013(3) 0.2528(2) 0.4775(2) 0.0177(7) Uani d . 1
C C19 0.9472(3) 0.3142(2) 0.3847(2) 0.0181(7) Uani d . 1
H H19 0.9778 0.3818 0.3430 0.022 Uiso calc R 1
C C20 0.8469(3) 0.2737(2) 0.3550(2) 0.0146(6) Uani d . 1
C C21 0.7745(3) 0.3273(2) 0.2569(2) 0.0138(6) Uani d . 1
Co Co2 0.5000 0.5000 0.0000 0.01317(13) Uani d S 1
O O16 0.7253(2) 0.51517(17) 0.00124(16) 0.0170(4) Uani d D 1
H H16A 0.758(4) 0.477(2) 0.0607(16) 0.025 Uiso d D 1
H H16B 0.778(4) 0.497(3) -0.037(2) 0.025 Uiso d D 1
O O17 0.4626(2) 0.66360(16) -0.08005(16) 0.0156(4) Uani d D 1
H H17A 0.424(4) 0.674(3) -0.1328(18) 0.023 Uiso d D 1
H H17B 0.394(3) 0.689(3) -0.051(2) 0.023 Uiso d D 1
O O18 0.4605(2) 0.51588(17) 0.12724(16) 0.0203(5) Uani d D 1
H H18A 0.528(3) 0.540(3) 0.142(3) 0.030 Uiso d D 1
H H18B 0.439(4) 0.464(2) 0.1846(18) 0.030 Uiso d D 1
Na Na1 0.69526(12) 0.70953(9) -0.05481(9) 0.0185(3) Uani d . 1
O O19 0.6582(3) 0.63560(18) 0.12553(18) 0.0242(5) Uani d D 1
H H19A 0.740(3) 0.621(3) 0.154(3) 0.036 Uiso d D 1
H H19B 0.614(4) 0.686(2) 0.137(3) 0.036 Uiso d D 1
O O20 0.2393(2) 0.73840(18) -0.99731(17) 0.0240(5) Uani d D 1
H H20A 0.183(4) 0.795(2) -1.031(3) 0.036 Uiso d D 1
H H20B 0.225(4) 0.724(3) -0.9359(16) 0.036 Uiso d D 1
O O21 0.0629(3) 0.52400(19) -0.87565(18) 0.0259(5) Uani d D 1
H H21A 0.083(4) 0.538(3) -0.830(2) 0.039 Uiso d D 1
H H21B 0.001(4) 0.479(3) -0.845(3) 0.039 Uiso d D 1
O O22 0.9464(3) 0.6958(2) -0.0502(2) 0.0404(7) Uani d D 1
H H22A 0.994(5) 0.749(3) -0.084(3) 0.061 Uiso d D 1
H H22B 0.997(5) 0.650(3) 0.000(2) 0.061 Uiso d D 1
O O23 0.3333(6) 0.3650(4) -0.7100(4) 0.0199(11) Uani d PD 0.50
H H23A 0.376(4) 0.311(2) -0.661(2) 0.030 Uiso d D 1
H H23B 0.278(4) 0.398(3) -0.680(3) 0.030 Uiso d D 1
O O23' 0.3847(7) 0.3859(5) -0.6866(5) 0.0347(14) Uani d P 0.50
O O24 0.7164(5) 0.7828(4) -0.2286(3) 0.0232(10) Uani d PD 0.50
H H24A 0.766(4) 0.833(2) -0.270(3) 0.035 Uiso d D 1
H H24B 0.685(6) 0.826(4) -0.203(4) 0.035 Uiso d D 1
O O24' 0.7025(6) 0.8604(4) -0.2068(4) 0.0271(12) Uani d P 0.50

loop_
_atom_site_aniso_label
_atom_site_aniso_U_11
_atom_site_aniso_U_22
_atom_site_aniso_U_33
_atom_site_aniso_U_12
_atom_site_aniso_U_13
_atom_site_aniso_U_23
Co1 0.01611(19) 0.0112(2) 0.0106(2) -0.00180(15) -0.00031(15) -0.00306(16)
Cl1 0.0474(5) 0.0228(4) 0.0135(4) -0.0051(4) -0.0029(4) 0.0016(3)
Cl2 0.0288(4) 0.0243(4) 0.0135(4) -0.0013(3) -0.0002(3) 0.0029(3)
N1 0.0164(12) 0.0101(12) 0.0146(14) -0.0010(9) 0.0002(10) -0.0056(10)
N2 0.0147(11) 0.0126(13) 0.0147(14) -0.0022(9) -0.0016(10) -0.0063(10)
O1 0.0228(11) 0.0158(11) 0.0169(12) -0.0044(8) -0.0016(9) -0.0059(9)
O2 0.0230(10) 0.0168(11) 0.0157(12) -0.0073(9) -0.0009(9) -0.0056(9)
O3 0.0290(11) 0.0156(11) 0.0225(13) -0.0086(9) -0.0014(10) -0.0074(9)
O4 0.0306(12) 0.0241(12) 0.0176(12) -0.0115(9) -0.0010(10) -0.0096(10)
O5 0.0193(10) 0.0170(11) 0.0159(12) 0.0027(8) 0.0021(9) -0.0047(9)
O6 0.0172(10) 0.0153(11) 0.0144(12) -0.0004(8) 0.0011(8) -0.0046(9)
O7 0.0197(10) 0.0205(12) 0.0151(12) 0.0059(9) -0.0005(9) -0.0062(9)
O8 0.0194(10) 0.0206(12) 0.0209(13) -0.0007(9) 0.0062(9) -0.0099(10)
C1 0.0173(14) 0.0166(16) 0.0170(17) -0.0027(12) 0.0009(12) -0.0095(13)
C2 0.0210(14) 0.0129(15) 0.0161(17) -0.0028(11) 0.0012(12) -0.0073(12)
C3 0.0330(17) 0.0128(16) 0.0166(17) -0.0070(13) 0.0004(14) -0.0046(13)
C4 0.0292(16) 0.0146(16) 0.0104(16) -0.0008(12) 0.0014(13) -0.0012(13)
C5 0.0214(15) 0.0188(16) 0.0153(17) -0.0029(12) 0.0000(13) -0.0078(13)
C6 0.0184(14) 0.0167(16) 0.0112(15) -0.0025(11) 0.0007(12) -0.0075(12)
C7 0.0173(14) 0.0160(16) 0.0149(17) -0.0039(11) 0.0032(12) -0.0085(13)
C8 0.0162(14) 0.0160(15) 0.0141(16) -0.0026(12) -0.0018(12) -0.0071(13)
C9 0.0157(14) 0.0146(15) 0.0134(16) -0.0039(11) -0.0012(12) -0.0064(12)
C10 0.0169(14) 0.0134(15) 0.0162(16) -0.0020(11) -0.0013(12) -0.0057(12)
C11 0.0189(14) 0.0152(15) 0.0110(16) -0.0076(12) -0.0027(12) 0.0001(12)
C12 0.0153(14) 0.0197(16) 0.0144(16) -0.0070(12) 0.0023(12) -0.0066(13)
C13 0.0140(13) 0.0168(15) 0.0161(16) -0.0036(11) 0.0006(12) -0.0104(13)
C14 0.0141(13) 0.0162(16) 0.0167(17) -0.0028(11) -0.0008(12) -0.0081(13)
Co3 0.01322(19) 0.0124(2) 0.0116(2) -0.00269(14) -0.00176(15) -0.00440(16)
Cl3 0.0461(5) 0.0309(5) 0.0254(5) -0.0225(4) -0.0155(4) -0.0033(4)
N3 0.0096(11) 0.0129(12) 0.0136(13) 0.0003(9) -0.0001(9) -0.0055(10)
O9 0.0152(10) 0.0157(11) 0.0147(11) -0.0038(8) -0.0029(8) -0.0047(9)
O10 0.0165(10) 0.0153(11) 0.0153(11) -0.0036(8) -0.0033(8) -0.0040(9)
O11 0.0189(10) 0.0166(11) 0.0148(12) -0.0026(8) -0.0051(9) -0.0016(9)
O12 0.0219(10) 0.0173(11) 0.0140(12) -0.0070(9) -0.0028(9) -0.0007(9)
O13 0.0151(10) 0.0163(11) 0.0160(12) -0.0039(8) -0.0001(9) -0.0050(9)
O14 0.0167(10) 0.0305(13) 0.0165(12) 0.0007(9) -0.0026(9) -0.0125(10)
O15 0.0251(11) 0.0213(13) 0.0236(13) -0.0082(10) -0.0036(10) -0.0098(10)
C15 0.0167(13) 0.0134(15) 0.0121(16) -0.0013(11) 0.0009(12) -0.0055(12)
C16 0.0109(13) 0.0156(15) 0.0132(16) -0.0012(11) -0.0008(11) -0.0059(12)
C17 0.0194(14) 0.0175(16) 0.0140(16) -0.0033(12) -0.0036(12) -0.0044(13)
C18 0.0194(14) 0.0188(16) 0.0172(17) -0.0078(12) -0.0032(12) -0.0076(13)
C19 0.0202(15) 0.0144(15) 0.0191(17) -0.0058(12) -0.0017(13) -0.0056(13)
C20 0.0141(13) 0.0139(15) 0.0125(16) -0.0019(11) -0.0001(11) -0.0033(12)
C21 0.0135(13) 0.0143(15) 0.0137(16) -0.0014(11) -0.0005(12) -0.0065(12)
Co2 0.0134(3) 0.0121(3) 0.0124(3) -0.0013(2) -0.0015(2) -0.0041(2)
O16 0.0163(10) 0.0193(12) 0.0137(12) -0.0009(8) -0.0021(9) -0.0062(9)
O17 0.0171(10) 0.0149(11) 0.0134(12) 0.0013(8) -0.0037(9) -0.0058(9)
O18 0.0285(12) 0.0184(12) 0.0125(12) -0.0052(9) 0.0003(10) -0.0054(9)
Na1 0.0182(6) 0.0175(6) 0.0186(7) -0.0023(5) -0.0006(5) -0.0072(5)
O19 0.0289(12) 0.0181(12) 0.0245(14) 0.0041(10) -0.0058(10) -0.0101(10)
O20 0.0261(12) 0.0253(13) 0.0157(12) 0.0068(9) -0.0024(10) -0.0081(10)
O21 0.0260(12) 0.0349(14) 0.0227(14) -0.0129(10) 0.0017(10) -0.0155(11)
O22 0.0240(13) 0.0384(17) 0.0504(19) -0.0080(11) -0.0110(12) -0.0095(14)
O23 0.023(3) 0.016(3) 0.019(3) 0.003(2) -0.001(2) -0.008(2)
O23' 0.035(3) 0.022(3) 0.035(4) -0.001(2) 0.011(3) -0.006(3)
O24 0.024(2) 0.028(3) 0.018(3) -0.012(2) 0.0065(19) -0.009(2)
O24' 0.027(3) 0.027(3) 0.020(3) -0.005(2) 0.005(2) -0.006(2)

loop_
_atom_type_symbol
_atom_type_description
_atom_type_scat_dispersion_real
_atom_type_scat_dispersion_imag
_atom_type_scat_source
C C 0.0033 0.0016 'International Tables Vol C Tables 4.2.6.8 and 6.1.1.4'
H H 0.0000 0.0000 'International Tables Vol C Tables 4.2.6.8 and 6.1.1.4'
N N 0.0061 0.0033 'International Tables Vol C Tables 4.2.6.8 and 6.1.1.4'
O O 0.0106 0.0060 'International Tables Vol C Tables 4.2.6.8 and 6.1.1.4'
Cl Cl 0.1484 0.1585 'International Tables Vol C Tables 4.2.6.8 and 6.1.1.4'
Co Co 0.3494 0.9721 'International Tables Vol C Tables 4.2.6.8 and 6.1.1.4'
Na Na 0.0362 0.0249 'International Tables Vol C Tables 4.2.6.8 and 6.1.1.4'

loop_
_geom_angle_atom_site_label_1
_geom_angle_atom_site_label_2
_geom_angle_atom_site_label_3
_geom_angle_site_symmetry_1
_geom_angle_site_symmetry_3
_geom_angle
N2 Co1 N1 . . 179.17(9)
N2 Co1 O6 . . 76.81(9)
N1 Co1 O6 . . 102.47(9)
N2 Co1 O2 . . 103.45(9)
N1 Co1 O2 . . 76.18(9)
O6 Co1 O2 . . 95.69(8)
N2 Co1 O5 . . 76.44(10)
N1 Co1 O5 . . 104.26(10)
O6 Co1 O5 . . 153.20(8)
O2 Co1 O5 . . 88.90(9)
N2 Co1 O1 . . 104.41(9)
N1 Co1 O1 . . 75.95(9)
O6 Co1 O1 . . 89.72(8)
O2 Co1 O1 . . 152.13(8)
O5 Co1 O1 . . 98.48(8)
C2 N1 C6 . . 121.0(3)
C2 N1 Co1 . . 119.6(2)
C6 N1 Co1 . . 119.39(19)
C13 N2 C9 . . 121.4(3)
C13 N2 Co1 . . 119.1(2)
C9 N2 Co1 . . 119.4(2)
C1 O1 Co1 . . 115.42(19)
C7 O2 Co1 . . 116.71(18)
C8 O5 Co1 . . 115.56(18)
C14 O6 Co1 . . 115.74(19)
C14 O8 Na1 . . 132.80(19)
O3 C1 O1 . . 125.9(3)
O3 C1 C2 . . 118.8(3)
O1 C1 C2 . . 115.2(2)
N1 C2 C3 . . 120.8(3)
N1 C2 C1 . . 113.5(3)
C3 C2 C1 . . 125.7(3)
C2 C3 C4 . . 117.9(3)
C2 C3 H3 . . 121.1
C4 C3 H3 . . 121.1
C5 C4 C3 . . 121.2(3)
C5 C4 Cl1 . . 119.2(3)
C3 C4 Cl1 . . 119.6(2)
C6 C5 C4 . . 117.5(3)
C6 C5 H5 . . 121.2
C4 C5 H5 . . 121.2
N1 C6 C5 . . 121.6(3)
N1 C6 C7 . . 112.0(3)
C5 C6 C7 . . 126.3(3)
O4 C7 O2 . . 126.0(3)
O4 C7 C6 . . 118.4(3)
O2 C7 C6 . . 115.7(3)
O7 C8 O5 . . 125.7(3)
O7 C8 C9 . . 118.1(3)
O5 C8 C9 . . 116.2(3)
N2 C9 C10 . . 121.0(3)
N2 C9 C8 . . 112.2(3)
C10 C9 C8 . . 126.8(3)
C11 C10 C9 . . 116.9(3)
C11 C10 H10 . . 121.6
C9 C10 H10 . . 121.6
C10 C11 C12 . . 122.0(3)
C10 C11 Cl2 . . 118.9(2)
C12 C11 Cl2 . . 119.1(2)
C13 C12 C11 . . 117.0(3)
C13 C12 H12 . . 121.5
C11 C12 H12 . . 121.5
N2 C13 C12 . . 121.7(3)
N2 C13 C14 . . 113.6(3)
C12 C13 C14 . . 124.6(3)
O8 C14 O6 . . 126.6(3)
O8 C14 C13 . . 118.8(3)
O6 C14 C13 . . 114.6(3)
O15 Co3 N3 . . 173.05(9)
O15 Co3 O14 . . 87.23(9)
N3 Co3 O14 . . 87.62(9)
O15 Co3 O10 . . 99.86(9)
N3 Co3 O10 . . 75.88(9)
O14 Co3 O10 . . 94.18(9)
O15 Co3 O13 . . 87.85(9)
N3 Co3 O13 . . 97.62(9)
O14 Co3 O13 . . 173.53(8)
O10 Co3 O13 . . 90.79(9)
O15 Co3 O9 . . 109.07(9)
N3 Co3 O9 . . 75.73(9)
O14 Co3 O9 . . 91.55(9)
O10 Co3 O9 . . 150.74(8)
O13 Co3 O9 . . 86.10(9)
C16 N3 C20 . . 121.5(3)
C16 N3 Co3 . . 119.51(19)
C20 N3 Co3 . . 118.6(2)
C15 O9 Co3 . . 115.55(17)
C21 O10 Co3 . . 115.63(18)
Co3 O13 H13A . . 114(2)
Co3 O13 H13B . . 110(2)
H13A O13 H13B . . 106(3)
Co3 O14 H14A . . 124(3)
Co3 O14 H14B . . 122(3)
H14A O14 H14B . . 104(3)
Co3 O15 H15A . . 121(3)
Co3 O15 H15B . . 115(3)
H15A O15 H15B . . 109(4)
O11 C15 O9 . . 126.9(3)
O11 C15 C16 . . 117.6(3)
O9 C15 C16 . . 115.4(3)
N3 C16 C17 . . 121.8(3)
N3 C16 C15 . . 113.0(2)
C17 C16 C15 . . 125.2(3)
C16 C17 C18 . . 116.2(3)
C16 C17 H17 . . 121.9
C18 C17 H17 . . 121.9
C19 C18 C17 . . 122.3(3)
C19 C18 Cl3 . . 120.3(2)
C17 C18 Cl3 . . 117.4(2)
C20 C19 C18 . . 117.2(3)
C20 C19 H19 . . 121.4
C18 C19 H19 . . 121.4
N3 C20 C19 . . 120.9(3)
N3 C20 C21 . . 113.2(2)
C19 C20 C21 . . 125.9(3)
O12 C21 O10 . . 126.6(3)
O12 C21 C20 . . 118.8(2)
O10 C21 C20 . . 114.6(2)
O18 Co2 O18 2_665 . 180.00(12)
O18 Co2 O17 2_665 . 90.81(9)
O18 Co2 O17 . . 89.19(9)
O18 Co2 O17 2_665 2_665 89.19(9)
O18 Co2 O17 . 2_665 90.81(9)
O17 Co2 O17 . 2_665 180.0000(10)
O18 Co2 O16 2_665 2_665 88.93(9)
O18 Co2 O16 . 2_665 91.07(9)
O17 Co2 O16 . 2_665 92.68(9)
O17 Co2 O16 2_665 2_665 87.32(9)
O18 Co2 O16 2_665 . 91.07(9)
O18 Co2 O16 . . 88.93(9)
O17 Co2 O16 . . 87.32(9)
O17 Co2 O16 2_665 . 92.68(9)
O16 Co2 O16 2_665 . 180.00(14)
O18 Co2 Na1 2_665 2_665 79.08(7)
O18 Co2 Na1 . 2_665 100.92(7)
O17 Co2 Na1 . 2_665 136.21(6)
O17 Co2 Na1 2_665 2_665 43.79(6)
O16 Co2 Na1 2_665 2_665 45.20(7)
O16 Co2 Na1 . 2_665 134.80(7)
O18 Co2 Na1 2_665 . 100.92(7)
O18 Co2 Na1 . . 79.08(7)
O17 Co2 Na1 . . 43.79(6)
O17 Co2 Na1 2_665 . 136.21(6)
O16 Co2 Na1 2_665 . 134.80(7)
O16 Co2 Na1 . . 45.20(7)
Na1 Co2 Na1 2_665 . 180.0
Co2 O16 Na1 . . 98.04(9)
Co2 O16 H16A . . 110(2)
Na1 O16 H16A . . 114(2)
Co2 O16 H16B . . 111(3)
Na1 O16 H16B . . 113(2)
H16A O16 H16B . . 110(3)
Co2 O17 Na1 . . 100.14(9)
Co2 O17 H17A . . 104(2)
Na1 O17 H17A . . 131(2)
Co2 O17 H17B . . 110(2)
Na1 O17 H17B . . 106(2)
H17A O17 H17B . . 105(3)
Co2 O18 H18A . . 116(3)
Co2 O18 H18B . . 124(3)
H18A O18 H18B . . 101(3)
O22 Na1 O8 . . 114.12(11)
O22 Na1 O24' . . 89.33(16)
O8 Na1 O24' . . 71.02(15)
O22 Na1 O24 . . 89.85(14)
O8 Na1 O24 . . 99.61(14)
O24' Na1 O24 . . 31.68(18)
O22 Na1 O17 . . 155.17(11)
O8 Na1 O17 . . 90.42(8)
O24' Na1 O17 . . 95.61(15)
O24 Na1 O17 . . 82.00(12)
O22 Na1 O19 . . 93.27(11)
O8 Na1 O19 . . 78.70(9)
O24' Na1 O19 . . 147.79(15)
O24 Na1 O19 . . 176.85(13)
O17 Na1 O19 . . 95.32(9)
O22 Na1 O16 . . 87.95(10)
O8 Na1 O16 . . 147.57(9)
O24' Na1 O16 . . 135.71(16)
O24 Na1 O16 . . 104.09(14)
O17 Na1 O16 . . 71.57(8)
O19 Na1 O16 . . 76.49(9)
O22 Na1 Co2 . . 124.68(9)
O8 Na1 Co2 . . 117.26(6)
O24' Na1 Co2 . . 125.49(14)
O24 Na1 Co2 . . 100.42(12)
O17 Na1 Co2 . . 36.07(5)
O19 Na1 Co2 . . 78.16(7)
O16 Na1 Co2 . . 36.76(5)
O22 Na1 H24B . . 94.7(14)
O8 Na1 H24B . . 78.5(7)
O24' Na1 H24B . . 11.9(10)
O24 Na1 H24B . . 21.5(6)
O17 Na1 H24B . . 86.3(14)
O19 Na1 H24B . . 157.2(6)
O16 Na1 H24B . . 125.2(6)
Co2 Na1 H24B . . 114.0(12)
Na1 O19 H19A . . 112(3)
Na1 O19 H19B . . 107(3)
H19A O19 H19B . . 102(4)
H20A O20 H20B . . 109(4)
H21A O21 H21B . . 100(4)
Na1 O22 H22A . . 122(3)
Na1 O22 H22B . . 123(3)
H22A O22 H22B . . 110(4)
O23' O23 H23A . . 72(3)
O23' O23 H23B . . 70(3)
H23A O23 H23B . . 101(4)
O23 O23' H23A . . 57.8(18)
O23 O23' H23B . . 58.8(18)
H23A O23' H23B . . 88(3)
O24' O24 Na1 . . 73.0(3)
O24' O24 H24A . . 68(3)
Na1 O24 H24A . . 129(3)
O24' O24 H24B . . 17(3)
Na1 O24 H24B . . 62(4)
H24A O24 H24B . . 85(4)
O24 O24' Na1 . . 75.3(3)
O24 O24' H24A . . 39.8(10)
Na1 O24' H24A . . 108.9(13)
O24 O24' H24B . . 29(4)
Na1 O24' H24B . . 58(7)
H24A O24' H24B . . 69(5)

loop_
_geom_bond_atom_site_label_1
_geom_bond_atom_site_label_2
_geom_bond_site_symmetry_2
_geom_bond_distance
Co1 N2 . 2.016(3)
Co1 N1 . 2.024(3)
Co1 O6 . 2.143(2)
Co1 O2 . 2.147(2)
Co1 O5 . 2.147(2)
Co1 O1 . 2.188(2)
Cl1 C4 . 1.729(3)
Cl2 C11 . 1.730(3)
N1 C2 . 1.341(4)
N1 C6 . 1.347(4)
N2 C13 . 1.326(4)
N2 C9 . 1.341(4)
O1 C1 . 1.279(4)
O2 C7 . 1.255(4)
O3 C1 . 1.244(4)
O4 C7 . 1.248(4)
O5 C8 . 1.263(4)
O6 C14 . 1.285(4)
O7 C8 . 1.256(4)
O8 C14 . 1.228(4)
O8 Na1 . 2.331(3)
C1 C2 . 1.511(4)
C2 C3 . 1.386(4)
C3 C4 . 1.392(5)
C3 H3 . 0.9600
C4 C5 . 1.388(4)
C5 C6 . 1.375(4)
C5 H5 . 0.9600
C6 C7 . 1.523(4)
C8 C9 . 1.510(4)
C9 C10 . 1.394(4)
C10 C11 . 1.386(4)
C10 H10 . 0.9600
C11 C12 . 1.387(4)
C12 C13 . 1.383(4)
C12 H12 . 0.9600
C13 C14 . 1.519(4)
Co3 O15 . 2.026(2)
Co3 N3 . 2.045(2)
Co3 O14 . 2.047(2)
Co3 O10 . 2.160(2)
Co3 O13 . 2.164(2)
Co3 O9 . 2.183(2)
Cl3 C18 . 1.732(3)
N3 C16 . 1.337(4)
N3 C20 . 1.337(4)
O9 C15 . 1.273(4)
O10 C21 . 1.276(3)
O11 C15 . 1.250(4)
O12 C21 . 1.241(3)
O13 H13A . 0.869(18)
O13 H13B . 0.873(19)
O14 H14A . 0.879(19)
O14 H14B . 0.866(19)
O15 H15A . 0.854(19)
O15 H15B . 0.858(19)
C15 C16 . 1.524(4)
C16 C17 . 1.391(4)
C17 C18 . 1.392(4)
C17 H17 . 0.9600
C18 C19 . 1.391(4)
C19 C20 . 1.388(4)
C19 H19 . 0.9600
C20 C21 . 1.523(4)
Co2 O18 2_665 2.070(2)
Co2 O18 . 2.070(2)
Co2 O17 . 2.092(2)
Co2 O17 2_665 2.092(2)
Co2 O16 2_665 2.114(2)
Co2 O16 . 2.114(2)
Co2 Na1 2_665 3.4979(15)
Co2 Na1 . 3.4979(15)
O16 Na1 . 2.507(3)
O16 H16A . 0.884(19)
O16 H16B . 0.833(19)
O17 Na1 . 2.459(2)
O17 H17A . 0.866(19)
O17 H17B . 0.855(18)
O18 H18A . 0.862(19)
O18 H18B . 0.883(19)
Na1 O22 . 2.280(3)
Na1 O24' . 2.362(6)
Na1 O24 . 2.390(5)
Na1 O19 . 2.490(3)
Na1 H24B . 2.13(6)
O19 H19A . 0.852(19)
O19 H19B . 0.861(19)
O20 H20A . 0.857(19)
O20 H20B . 0.872(19)
O21 H21A . 0.862(19)
O21 H21B . 0.860(19)
O22 H22A . 0.872(19)
O22 H22B . 0.87(2)
O23 O23' . 0.795(7)
O23 H23A . 0.872(19)
O23 H23B . 0.877(19)
O23' H23A . 0.98(3)
O23' H23B . 0.97(3)
O24 O24' . 1.297(7)
O24 H24A . 0.874(18)
O24 H24B . 0.88(2)
O24' H24A . 1.27(4)
O24' H24B . 0.52(4)

loop_
_geom_hbond_atom_site_label_D
_geom_hbond_atom_site_label_H
_geom_hbond_atom_site_label_A
_geom_hbond_site_symmetry_A
_geom_hbond_distance_DH
_geom_hbond_distance_HA
_geom_hbond_distance_DA
_geom_hbond_angle_DHA
O13 H13A O9 2_656 0.869(18) 1.95(2) 2.778(3) 160(3)
O13 H13B O4 2_666 0.873(19) 1.82(2) 2.687(3) 174(3)
O14 H14A O11 2_756 0.879(19) 1.88(2) 2.747(3) 171(4)
O14 H14B O7 1_645 0.866(19) 1.84(2) 2.688(3) 167(4)
O15 H15A O24' 2_665 0.854(19) 1.83(2) 2.650(6) 161(4)
O15 H15A O24 2_665 0.854(19) 2.13(2) 2.939(5) 158(4)
O15 H15B O4 1_545 0.858(19) 1.885(19) 2.743(3) 178(4)
O16 H16A O12 . 0.884(19) 1.91(2) 2.791(3) 172(4)
O16 H16B O21 2_664 0.833(19) 1.95(2) 2.761(3) 165(3)
O17 H17A O10 2_665 0.866(19) 1.89(2) 2.752(3) 170(3)
O17 H17B O20 1_556 0.855(18) 1.776(19) 2.628(3) 174(4)
O18 H18A O19 . 0.862(19) 1.89(2) 2.701(3) 157(4)
O18 H18B O23' 1_556 0.883(19) 1.84(2) 2.703(7) 165(4)
O18 H18B O23 1_556 0.883(19) 1.90(2) 2.753(6) 162(3)
O19 H19B O6 . 0.861(19) 1.89(3) 2.679(3) 151(4)
O20 H20A O7 2_574 0.857(19) 1.89(2) 2.732(3) 170(4)
O21 H21A O3 1_554 0.862(19) 1.96(2) 2.816(3) 170(4)
O20 H20B O1 1_554 0.872(19) 1.94(2) 2.802(3) 171(4)
O21 H21B O12 1_454 0.860(19) 2.01(2) 2.837(3) 161(4)
O22 H22A O7 2_675 0.872(19) 2.33(3) 3.136(4) 154(4)
O22 H22B O21 1_656 0.87(2) 2.02(2) 2.862(4) 164(4)
O22 H22A O20 1_656 0.872(19) 2.69(5) 3.127(3) 112(4)
O23 H23A O13 1_554 0.872(19) 1.99(2) 2.825(6) 159(4)
O23' H23B O3 1_554 0.97(3) 2.14(3) 2.854(6) 129(3)
O24 H24A O11 1_564 0.874(18) 1.95(2) 2.820(5) 176(4)
